data_4348538
loop_
_publ_author_name
'Borrajo-Calleja, Gustavo M'
'de Juli\'an, Eire'
'Bay\'on, Esther'
'D\'iez, Josefina'
'Lastra, Elena'
'Merino, Isabel'
'Gamasa, M. Pilar'

_publ_section_title
;
 Synthesis of Silver(I) and Gold(I) Complexes Containing Enantiopure Pybox
 Ligands. First Assays on the Silver(I)-Catalyzed Asymmetric Addition of
 Alkynes to Imines.
;
_journal_issue 17
_journal_name_full 'Inorganic chemistry'
_journal_page_first 8794
_journal_page_last 8807
_journal_paper_doi 10.1021/acs.inorgchem.6b01323
_journal_volume 55
_journal_year 2016
_chemical_absolute_configuration ad
_chemical_compound_source synthesis
_chemical_formula_moiety 'C35 H46 Ag2 F3 N6 O7 S, C F3 O3 S'
_chemical_formula_sum 'C36 H46 Ag2 F6 N6 O10 S2'
_chemical_formula_weight 1116.65
_space_group_crystal_system orthorhombic
_space_group_IT_number 19
_space_group_name_Hall 'P 2ac 2ab'
_space_group_name_H-M_alt 'P 21 21 21'
_atom_sites_solution_hydrogens geom
_audit_creation_method SHELXL-2014
_cell_angle_alpha 90
_cell_angle_beta 90
_cell_angle_gamma 90
_cell_formula_units_Z 8
_cell_length_a 13.5986(1)
_cell_length_b 21.2402(2)
_cell_length_c 31.0125(3)
_cell_measurement_reflns_used 19753
_cell_measurement_temperature 173(2)
_cell_measurement_theta_max 73.9592
_cell_measurement_theta_min 2.8474
_cell_volume 8957.56(14)
_computing_cell_refinement
;
CrysAlisPro, Agilent Technologies,
Version 1.171.35.19 (release 27-10-2011 CrysAlis171 .NET)
(compiled Oct 27 2011,15:02:11)
;
_computing_data_collection
;
CrysAlisPro, Agilent Technologies,
Version 1.171.35.19 (release 27-10-2011 CrysAlis171 .NET)
(compiled Oct 27 2011,15:02:11)
;
_computing_data_reduction
;
CrysAlisPro, Agilent Technologies,
Version 1.171.35.19 (release 27-10-2011 CrysAlis171 .NET)
(compiled Oct 27 2011,15:02:11)
;
_computing_molecular_graphics 'PLATON (Spek, 2008)'
_computing_publication_material 'WinGX publication routines (Farrugia, 2012'
_computing_structure_refinement 'SHELXL-2014 (Sheldrick, 2014)'
_computing_structure_solution 'DIRDIF-2008( Beurskens, 2008)'
_diffrn_ambient_temperature 173(2)
_diffrn_detector_area_resol_mean 8.2640
_diffrn_measured_fraction_theta_full 0.996
_diffrn_measured_fraction_theta_max 0.946
_diffrn_measurement_device_type 'Xcalibur, Onyx, Nova'
_diffrn_measurement_method '\w scans'
_diffrn_radiation_monochromator graphite
_diffrn_radiation_type CuK\a
_diffrn_radiation_wavelength 1.5418
_diffrn_reflns_av_R_equivalents 0.0399
_diffrn_reflns_av_unetI/netI 0.0454
_diffrn_reflns_Laue_measured_fraction_full 0.996
_diffrn_reflns_Laue_measured_fraction_max 0.946
_diffrn_reflns_limit_h_max 15
_diffrn_reflns_limit_h_min -16
_diffrn_reflns_limit_k_max 25
_diffrn_reflns_limit_k_min -22
_diffrn_reflns_limit_l_max 26
_diffrn_reflns_limit_l_min -37
_diffrn_reflns_number 28254
_diffrn_reflns_point_group_measured_fraction_full 0.877
_diffrn_reflns_point_group_measured_fraction_max 0.811
_diffrn_reflns_theta_full 67.000
_diffrn_reflns_theta_max 74.126
_diffrn_reflns_theta_min 2.850
_diffrn_source 'Nova (Cu) X-ray Source'
_exptl_absorpt_coefficient_mu 8.634
_exptl_absorpt_correction_T_max 1.00000
_exptl_absorpt_correction_T_min 0.39472
_exptl_absorpt_correction_type multi-scan
_exptl_absorpt_process_details
;
CrysAlisPro, Agilent Technologies,
Version 1.171.35.19 (release 27-10-2011 CrysAlis171 .NET)
(compiled Oct 27 2011,15:02:11)
Empirical absorption correction using spherical harmonics,
 implemented in SCALE3 ABSPACK scaling algorithm.
;
_exptl_crystal_colour colourless
_exptl_crystal_density_diffrn 1.656
_exptl_crystal_description prism
_exptl_crystal_F_000 4512
_exptl_crystal_size_max 0.2547
_exptl_crystal_size_mid 0.1200
_exptl_crystal_size_min 0.0724
_refine_diff_density_max 1.239
_refine_diff_density_min -1.264
_refine_diff_density_rms 0.091
_refine_ls_abs_structure_details
;
 Flack x determined using 4870 quotients [(I+)-(I-)]/[(I+)+(I-)]
 (Parsons, Flack and Wagner, Acta Cryst. B69 (2013) 249-259).
;
_refine_ls_abs_structure_Flack -0.011(5)
_refine_ls_extinction_method none
_refine_ls_goodness_of_fit_ref 1.025
_refine_ls_hydrogen_treatment constr
_refine_ls_matrix_type full
_refine_ls_number_parameters 1121
_refine_ls_number_reflns 14770
_refine_ls_number_restraints 15
_refine_ls_restrained_S_all 1.025
_refine_ls_R_factor_all 0.0472
_refine_ls_R_factor_gt 0.0442
_refine_ls_shift/su_max 0.002
_refine_ls_shift/su_mean 0.000
_refine_ls_structure_factor_coef Fsqd
_refine_ls_weighting_details 'w=1/[\s^2^(Fo^2^)+(0.0728P)^2^+6.9205P] where P=(Fo^2^+2Fc^2^)/3'
_refine_ls_weighting_scheme calc
_refine_ls_wR_factor_gt 0.1175
_refine_ls_wR_factor_ref 0.1218
_reflns_Friedel_coverage 0.575
_reflns_Friedel_fraction_full 0.734
_reflns_Friedel_fraction_max 0.650
_reflns_number_gt 13874
_reflns_number_total 14770
_reflns_threshold_expression 'I > 2\s(I)'
_cod_data_source_file ic6b01323_si_001.cif
_cod_data_source_block 1
_cod_database_code 4348538
_shelx_space_group_comment
;
The symmetry employed for this shelxl refinement is uniquely defined
by the following loop, which should always be used as a source of
symmetry information in preference to the above space-group names.
They are only intended as comments.
;
_shelxl_version_number 2014-3

loop_
_space_group_symop_operation_xyz
'x, y, z'
'x+1/2, -y+1/2, -z'
'-x, y+1/2, -z+1/2'
'-x+1/2, -y, z+1/2'

loop_
_atom_site_label
_atom_site_type_symbol
_atom_site_fract_x
_atom_site_fract_y
_atom_site_fract_z
_atom_site_U_iso_or_equiv
_atom_site_adp_type
_atom_site_occupancy
_atom_site_site_symmetry_order
_atom_site_calc_flag
_atom_site_refinement_flags_posn
_atom_site_refinement_flags_adp
C1 C 0.3893(10) 0.0241(8) 0.6386(5) 0.103(5) Uani 1 1 d . .
H1A H 0.4284 0.0612 0.6341 0.154 Uiso 1 1 calc R U
H1B H 0.3414 0.0321 0.6606 0.154 Uiso 1 1 calc R U
H1C H 0.3565 0.0131 0.6122 0.154 Uiso 1 1 calc R U
C2 C 0.5039(14) -0.0161(10) 0.6942(4) 0.133(7) Uani 1 1 d . .
H2A H 0.5428 -0.0516 0.7028 0.200 Uiso 1 1 calc R U
H2B H 0.4548 -0.0078 0.7157 0.200 Uiso 1 1 calc R U
H2C H 0.5455 0.0201 0.6911 0.200 Uiso 1 1 calc R U
C3 C 0.4554(8) -0.0298(6) 0.6525(4) 0.074(3) Uani 1 1 d . .
H3 H 0.4126 -0.0663 0.6572 0.089 Uiso 1 1 calc R U
C4 C 0.5279(7) -0.0484(5) 0.6182(3) 0.058(2) Uani 1 1 d . .
H4 H 0.5731 -0.0794 0.6306 0.069 Uiso 1 1 calc R U
C5 C 0.4804(9) -0.0774(6) 0.5783(3) 0.078(4) Uani 1 1 d . .
H5A H 0.4919 -0.1224 0.5773 0.094 Uiso 1 1 calc R U
H5B H 0.4101 -0.0698 0.5780 0.094 Uiso 1 1 calc R U
C6 C 0.5839(6) -0.0005(4) 0.5594(3) 0.0394(17) Uani 1 1 d . .
C7 C 0.6383(6) 0.0400(3) 0.5296(2) 0.0364(15) Uani 1 1 d . .
C8 C 0.6084(6) 0.0503(4) 0.4868(2) 0.0420(17) Uani 1 1 d . .
H8 H 0.5527 0.0306 0.4759 0.050 Uiso 1 1 calc R U
C9 C 0.6631(6) 0.0902(4) 0.4614(2) 0.0462(18) Uani 1 1 d . .
H9 H 0.6431 0.0998 0.4335 0.055 Uiso 1 1 calc R U
C10 C 0.7485(6) 0.1157(4) 0.4783(2) 0.0431(18) Uani 1 1 d . .
H10 H 0.7869 0.1430 0.4619 0.052 Uiso 1 1 calc R U
C11 C 0.7763(6) 0.0999(4) 0.5201(2) 0.0365(16) Uani 1 1 d . .
C12 C 0.8693(6) 0.1219(3) 0.5394(2) 0.0366(15) Uani 1 1 d . .
C13 C 1.0124(7) 0.1733(4) 0.5405(3) 0.054(2) Uani 1 1 d . .
H13A H 1.0276 0.2173 0.5455 0.064 Uiso 1 1 calc R U
H13B H 1.0655 0.1543 0.5242 0.064 Uiso 1 1 calc R U
C14 C 0.9965(7) 0.1386(4) 0.5834(2) 0.0435(18) Uani 1 1 d . .
H14 H 0.9803 0.1700 0.6054 0.052 Uiso 1 1 calc R U
C15 C 1.0818(6) 0.0998(5) 0.5996(3) 0.050(2) Uani 1 1 d . .
H15 H 1.1406 0.1262 0.5972 0.060 Uiso 1 1 calc R U
C16 C 1.0706(9) 0.0836(6) 0.6469(3) 0.074(3) Uani 1 1 d . .
H16A H 1.0562 0.1212 0.6629 0.111 Uiso 1 1 calc R U
H16B H 1.1307 0.0655 0.6574 0.111 Uiso 1 1 calc R U
H16C H 1.0180 0.0540 0.6504 0.111 Uiso 1 1 calc R U
C17 C 1.1006(8) 0.0424(5) 0.5737(3) 0.067(3) Uani 1 1 d . .
H17A H 1.0525 0.0110 0.5806 0.101 Uiso 1 1 calc R U
H17B H 1.1651 0.0266 0.5801 0.101 Uiso 1 1 calc R U
H17C H 1.0965 0.0526 0.5436 0.101 Uiso 1 1 calc R U
C18 C 0.6515(9) 0.2873(5) 0.7172(3) 0.069(3) Uani 1 1 d . .
H18A H 0.7026 0.3008 0.7364 0.103 Uiso 1 1 calc R U
H18B H 0.5886 0.2985 0.7290 0.103 Uiso 1 1 calc R U
H18C H 0.6597 0.3073 0.6896 0.103 Uiso 1 1 calc R U
C19 C 0.6327(9) 0.1806(5) 0.7535(3) 0.068(3) Uani 1 1 d . .
H19A H 0.6323 0.1360 0.7484 0.102 Uiso 1 1 calc R U
H19B H 0.5691 0.1936 0.7636 0.102 Uiso 1 1 calc R U
H19C H 0.6814 0.1905 0.7748 0.102 Uiso 1 1 calc R U
C20 C 0.6569(7) 0.2151(4) 0.7115(3) 0.0482(19) Uani 1 1 d . .
H20 H 0.6063 0.2034 0.6905 0.058 Uiso 1 1 calc R U
C21 C 0.7564(6) 0.1950(4) 0.6924(2) 0.0408(17) Uani 1 1 d . .
H21 H 0.7691 0.2185 0.6658 0.049 Uiso 1 1 calc R U
C22 C 0.8442(7) 0.2013(4) 0.7228(3) 0.051(2) Uani 1 1 d . .
H22A H 0.9019 0.2164 0.7076 0.062 Uiso 1 1 calc R U
H22B H 0.8296 0.2298 0.7464 0.062 Uiso 1 1 calc R U
C23 C 0.8097(6) 0.1014(4) 0.7112(2) 0.0397(17) Uani 1 1 d . .
C24 C 0.8181(6) 0.0323(4) 0.7181(2) 0.0413(17) Uani 1 1 d . .
C25 C 0.8277(7) 0.0086(4) 0.7600(3) 0.053(2) Uani 1 1 d . .
H25 H 0.8322 0.0356 0.7835 0.063 Uiso 1 1 calc R U
C26 C 0.8304(8) -0.0561(5) 0.7657(3) 0.062(3) Uani 1 1 d . .
H26 H 0.8349 -0.0731 0.7932 0.074 Uiso 1 1 calc R U
C27 C 0.8263(8) -0.0956(4) 0.7297(3) 0.055(2) Uani 1 1 d . .
H27 H 0.8297 -0.1392 0.7324 0.066 Uiso 1 1 calc R U
C28 C 0.8168(6) -0.0668(4) 0.6897(2) 0.0410(17) Uani 1 1 d . .
C29 C 0.8091(6) -0.1047(4) 0.6498(2) 0.0409(17) Uani 1 1 d . .
C30 C 0.8044(8) -0.1925(4) 0.6113(3) 0.050(2) Uani 1 1 d . .
H30A H 0.7539 -0.2239 0.6061 0.060 Uiso 1 1 calc R U
H30B H 0.8684 -0.2116 0.6068 0.060 Uiso 1 1 calc R U
C31 C 0.7901(6) -0.1347(3) 0.5814(2) 0.0394(16) Uani 1 1 d . .
H31 H 0.7212 -0.1326 0.5724 0.047 Uiso 1 1 calc R U
C32 C 0.8558(6) -0.1357(3) 0.5414(3) 0.0411(17) Uani 1 1 d . .
H32 H 0.9246 -0.1368 0.5508 0.049 Uiso 1 1 calc R U
C33 C 0.8339(9) -0.1960(4) 0.5167(3) 0.063(3) Uani 1 1 d . .
H33A H 0.7679 -0.1946 0.5059 0.094 Uiso 1 1 calc R U
H33B H 0.8410 -0.2315 0.5357 0.094 Uiso 1 1 calc R U
H33C H 0.8791 -0.2000 0.4931 0.094 Uiso 1 1 calc R U
C34 C 0.8408(7) -0.0783(4) 0.5134(2) 0.0461(18) Uani 1 1 d . .
H34A H 0.8796 -0.0823 0.4876 0.069 Uiso 1 1 calc R U
H34B H 0.8609 -0.0414 0.5289 0.069 Uiso 1 1 calc R U
H34C H 0.7726 -0.0748 0.5058 0.069 Uiso 1 1 calc R U
C35 C 0.5065(12) 0.2588(8) 0.5959(4) 0.105(6) Uani 1 1 d . .
C36 C 1.2018(12) -0.1575(9) 0.6579(4) 0.100(5) Uani 1 1 d . .
C37 C -0.0751(19) 1.0715(9) 0.3305(8) 0.211(14) Uani 1 1 d . U
H37A H -0.0864 1.0705 0.2999 0.317 Uiso 1 1 calc R U
H37B H -0.0469 1.1113 0.3384 0.317 Uiso 1 1 calc R U
H37C H -0.1364 1.0659 0.3454 0.317 Uiso 1 1 calc R U
C38 C -0.0593(18) 0.9622(10) 0.3477(10) 0.219(15) Uani 1 1 d . U
H38A H -0.0169 0.9297 0.3584 0.329 Uiso 1 1 calc R U
H38B H -0.0856 0.9498 0.3202 0.329 Uiso 1 1 calc R U
H38C H -0.1122 0.9690 0.3676 0.329 Uiso 1 1 calc R U
C39 C -0.0048(12) 1.0187(7) 0.3428(6) 0.125(7) Uani 1 1 d . U
H39 H 0.0448 1.0134 0.3202 0.150 Uiso 1 1 calc R U
C40 C 0.0460(7) 1.0365(5) 0.3857(3) 0.057(2) Uani 1 1 d . .
H40 H 0.0854 1.0742 0.3800 0.069 Uiso 1 1 calc R U
C41 C -0.0150(10) 1.0502(8) 0.4259(4) 0.099(5) Uani 1 1 d . .
H41A H -0.0174 1.0951 0.4315 0.119 Uiso 1 1 calc R U
H41B H -0.0816 1.0347 0.4225 0.119 Uiso 1 1 calc R U
C42 C 0.1031(6) 0.9814(4) 0.4417(2) 0.0436(17) Uani 1 1 d . .
C44 C 0.1193(7) 0.9139(5) 0.5072(3) 0.052(2) Uani 1 1 d . .
H44 H 0.0565 0.9254 0.5160 0.062 Uiso 1 1 calc R U
C45 C 0.1742(7) 0.8727(5) 0.5312(3) 0.057(2) Uani 1 1 d . .
H45 H 0.1486 0.8561 0.5566 0.068 Uiso 1 1 calc R U
C46 C 0.2679(7) 0.8556(4) 0.5178(3) 0.048(2) Uani 1 1 d . .
H46 H 0.3055 0.8268 0.5331 0.058 Uiso 1 1 calc R U
C47 C 0.3029(6) 0.8838(4) 0.4801(2) 0.0378(16) Uani 1 1 d . .
C48 C 0.4028(6) 0.8696(4) 0.4642(2) 0.0403(17) Uani 1 1 d . .
C49 C 0.5482(8) 0.8221(5) 0.4646(3) 0.057(2) Uani 1 1 d . .
H49A H 0.5656 0.7789 0.4577 0.068 Uiso 1 1 calc R U
H49B H 0.5985 0.8399 0.4832 0.068 Uiso 1 1 calc R U
C50 C 0.5357(7) 0.8615(4) 0.4235(2) 0.0447(18) Uani 1 1 d . .
H50 H 0.5255 0.8329 0.3991 0.054 Uiso 1 1 calc R U
C51 C 0.6247(7) 0.9034(5) 0.4139(3) 0.056(2) Uani 1 1 d . .
H51 H 0.6378 0.9294 0.4394 0.067 Uiso 1 1 calc R U
C52 C 0.7145(9) 0.8617(6) 0.4058(4) 0.080(3) Uani 1 1 d . .
H52A H 0.6994 0.8315 0.3838 0.120 Uiso 1 1 calc R U
H52B H 0.7316 0.8401 0.4320 0.120 Uiso 1 1 calc R U
H52C H 0.7688 0.8873 0.3967 0.120 Uiso 1 1 calc R U
C53 C 0.6072(9) 0.9477(7) 0.3752(4) 0.090(4) Uani 1 1 d . .
H53A H 0.6686 0.9656 0.3662 0.135 Uiso 1 1 calc R U
H53B H 0.5629 0.9807 0.3835 0.135 Uiso 1 1 calc R U
H53C H 0.5791 0.9242 0.3518 0.135 Uiso 1 1 calc R U
C54 C 0.1619(9) 0.7441(5) 0.2608(3) 0.067(3) Uani 1 1 d . .
H54A H 0.2103 0.7322 0.2398 0.101 Uiso 1 1 calc R U
H54B H 0.0975 0.7407 0.2483 0.101 Uiso 1 1 calc R U
H54C H 0.1666 0.7168 0.2853 0.101 Uiso 1 1 calc R U
C55 C 0.1687(8) 0.8574(5) 0.2362(3) 0.063(2) Uani 1 1 d . .
H55A H 0.1805 0.8999 0.2453 0.094 Uiso 1 1 calc R U
H55B H 0.1032 0.8540 0.2249 0.094 Uiso 1 1 calc R U
H55C H 0.2152 0.8460 0.2143 0.094 Uiso 1 1 calc R U
C56 C 0.1801(7) 0.8128(4) 0.2750(3) 0.051(2) Uani 1 1 d . .
H56 H 0.1295 0.8239 0.2963 0.061 Uiso 1 1 calc R U
C57 C 0.2792(7) 0.8187(4) 0.2968(2) 0.0435(18) Uani 1 1 d . .
H57 H 0.2825 0.7889 0.3208 0.052 Uiso 1 1 calc R U
C58 C 0.3713(8) 0.8106(5) 0.2683(3) 0.059(2) Uani 1 1 d . .
H58A H 0.4216 0.7864 0.2831 0.071 Uiso 1 1 calc R U
H58B H 0.3552 0.7899 0.2413 0.071 Uiso 1 1 calc R U
C59 C 0.3573(6) 0.9108(4) 0.2907(2) 0.048(2) Uani 1 1 d . .
C60 C 0.3798(6) 0.9793(5) 0.2906(2) 0.0483(19) Uani 1 1 d . .
C61 C 0.4153(8) 1.0075(5) 0.2534(3) 0.060(3) Uani 1 1 d . .
H61 H 0.4306 0.9833 0.2294 0.072 Uiso 1 1 calc R U
C62 C 0.4275(8) 1.0709(6) 0.2524(3) 0.068(3) Uani 1 1 d . .
H62 H 0.4517 1.0907 0.2278 0.082 Uiso 1 1 calc R U
C63 C 0.4029(8) 1.1057(5) 0.2888(3) 0.064(3) Uani 1 1 d . .
H63 H 0.4075 1.1494 0.2889 0.076 Uiso 1 1 calc R U
C64 C 0.3715(6) 1.0732(4) 0.3250(2) 0.0442(18) Uani 1 1 d . .
C65 C 0.3474(6) 1.1075(4) 0.3655(3) 0.0472(18) Uani 1 1 d . .
C66 C 0.3244(8) 1.1907(4) 0.4073(4) 0.063(3) Uani 1 1 d . .
H66A H 0.2710 1.2204 0.4113 0.075 Uiso 1 1 calc R U
H66B H 0.3858 1.2105 0.4156 0.075 Uiso 1 1 calc R U
C67 C 0.3066(6) 1.1299(4) 0.4335(3) 0.0477(19) Uani 1 1 d . .
H67 H 0.2356 1.1246 0.4375 0.057 Uiso 1 1 calc R U
C68 C 0.3549(6) 1.1297(4) 0.4774(3) 0.050(2) Uani 1 1 d . .
H68 H 0.4257 1.1364 0.4737 0.060 Uiso 1 1 calc R U
C69 C 0.3128(8) 1.1836(5) 0.5049(4) 0.068(3) Uani 1 1 d . .
H69A H 0.2437 1.1769 0.5093 0.102 Uiso 1 1 calc R U
H69B H 0.3227 1.2229 0.4903 0.102 Uiso 1 1 calc R U
H69C H 0.3458 1.1846 0.5323 0.102 Uiso 1 1 calc R U
C70 C 0.3394(8) 1.0689(5) 0.5013(3) 0.057(2) Uani 1 1 d . .
H70A H 0.2702 1.0613 0.5045 0.086 Uiso 1 1 calc R U
H70B H 0.3695 1.0716 0.5292 0.086 Uiso 1 1 calc R U
H70C H 0.3687 1.0350 0.4854 0.086 Uiso 1 1 calc R U
C71 C -0.0224(10) 0.7575(5) 0.3806(3) 0.065(3) Uani 1 1 d . .
C72 C 0.7042(8) 1.2209(5) 0.3702(3) 0.061(2) Uani 1 1 d . .
C43 C 0.1589(6) 0.9380(4) 0.4696(2) 0.0400(16) Uani 1 1 d . .
Ag1 Ag 0.66537(4) 0.08095(3) 0.63347(2) 0.04115(14) Uani 1 1 d . .
Ag2 Ag 0.84269(4) 0.01870(3) 0.60498(2) 0.04074(14) Uani 1 1 d . .
Ag3 Ag 0.20152(5) 0.92422(3) 0.36257(2) 0.04483(15) Uani 1 1 d . .
Ag4 Ag 0.37066(5) 0.97982(3) 0.40595(2) 0.04644(15) Uani 1 1 d . .
N1 N 0.5867(5) 0.0039(3) 0.6007(2) 0.0418(15) Uani 1 1 d . .
N2 N 0.7217(5) 0.0635(3) 0.54559(19) 0.0343(13) Uani 1 1 d . .
N3 N 0.9061(5) 0.1016(3) 0.57405(18) 0.0355(13) Uani 1 1 d . .
N4 N 0.7552(5) 0.1265(3) 0.68311(19) 0.0402(14) Uani 1 1 d . .
N5 N 0.8131(5) -0.0044(3) 0.68326(19) 0.0382(14) Uani 1 1 d . .
N6 N 0.8108(4) -0.0818(3) 0.61168(19) 0.0359(13) Uani 1 1 d . .
N7 N 0.1148(5) 0.9876(3) 0.4013(2) 0.0445(15) Uani 1 1 d . .
N8 N 0.2505(5) 0.9235(3) 0.45628(19) 0.0382(13) Uani 1 1 d . .
N9 N 0.4432(5) 0.8962(3) 0.43167(19) 0.0394(14) Uani 1 1 d . .
N10 N 0.3420(5) 1.0804(3) 0.4026(2) 0.0450(15) Uani 1 1 d . .
N11 N 0.3589(5) 1.0102(3) 0.3263(2) 0.0440(15) Uani 1 1 d . .
N12 N 0.2927(6) 0.8840(3) 0.3137(2) 0.0443(15) Uani 1 1 d . .
O1 O 0.5286(5) -0.0456(3) 0.54209(19) 0.0537(15) Uani 1 1 d . .
O2 O 0.9191(5) 0.1666(3) 0.51791(19) 0.0523(15) Uani 1 1 d . .
O3 O 0.8585(5) 0.1366(3) 0.73848(18) 0.0490(14) Uani 1 1 d . .
O4 O 0.7963(6) -0.1669(3) 0.65486(19) 0.0570(17) Uani 1 1 d . .
O5 O 0.6588(7) 0.1900(5) 0.5983(3) 0.098(2) Uani 1 1 d . .
O6 O 0.5147(8) 0.1519(5) 0.5666(7) 0.206(9) Uani 1 1 d . .
O7 O 0.5925(7) 0.2212(5) 0.5309(3) 0.098(2) Uani 1 1 d . .
O8 O 1.0518(10) -0.2047(7) 0.6908(4) 0.142(5) Uani 1 1 d . .
O9 O 1.0377(8) -0.1163(6) 0.6488(4) 0.126(4) Uani 1 1 d . .
O10 O 1.0671(7) -0.2104(4) 0.6125(3) 0.084(2) Uani 1 1 d . .
O11 O 0.0353(5) 1.0171(4) 0.4608(2) 0.0679(19) Uani 1 1 d . .
O12 O 0.4522(5) 0.8254(3) 0.48478(19) 0.0510(14) Uani 1 1 d . .
O13 O 0.4032(5) 0.8757(3) 0.2612(2) 0.0567(16) Uani 1 1 d . .
O14 O 0.3284(5) 1.1680(3) 0.3623(2) 0.0610(17) Uani 1 1 d . .
O15 O 0.1414(5) 0.8168(3) 0.3870(2) 0.0637(17) Uani 1 1 d . .
O16 O 0.0084(6) 0.8456(4) 0.4341(3) 0.078(2) Uani 1 1 d . .
O17 O 0.0931(6) 0.7493(5) 0.4445(3) 0.100(3) Uani 1 1 d . .
O18 O 0.5737(7) 1.1351(4) 0.3647(2) 0.078(2) Uani 1 1 d . .
O19 O 0.6179(7) 1.1908(4) 0.3010(2) 0.082(3) Uani 1 1 d . .
O20 O 0.5240(6) 1.2423(4) 0.3561(4) 0.099(3) Uani 1 1 d . .
S1 S 0.57782(17) 0.20172(13) 0.57095(7) 0.0557(6) Uani 1 1 d . .
S2 S 1.0751(2) -0.18063(17) 0.65283(7) 0.0722(8) Uani 1 1 d . .
S3 S 0.06523(16) 0.79608(11) 0.41597(6) 0.0486(5) Uani 1 1 d . .
S4 S 0.59292(17) 1.19462(10) 0.34555(6) 0.0446(4) Uani 1 1 d . .
F1 F 0.4764(7) 0.2435(6) 0.6351(3) 0.127(3) Uani 1 1 d . .
F2 F 0.5607(10) 0.3051(5) 0.6090(7) 0.255(11) Uani 1 1 d . .
F3 F 0.4275(7) 0.2766(5) 0.5762(3) 0.127(3) Uani 1 1 d . .
F4 F 1.2240(6) -0.1285(6) 0.6933(2) 0.138(4) Uani 1 1 d . .
F5 F 1.2525(12) -0.2182(9) 0.6652(4) 0.227(9) Uani 1 1 d . .
F6 F 1.2495(6) -0.1402(7) 0.6256(3) 0.162(5) Uani 1 1 d . .
F7 F -0.0989(5) 0.7359(4) 0.4039(2) 0.091(2) Uani 1 1 d . .
F8 F 0.0171(9) 0.7125(4) 0.3593(3) 0.128(4) Uani 1 1 d . .
F9 F -0.0574(7) 0.7957(5) 0.3516(2) 0.124(3) Uani 1 1 d . .
F10 F 0.6926(7) 1.2302(3) 0.4129(2) 0.093(2) Uani 1 1 d . .
F11 F 0.7730(6) 1.1787(4) 0.3667(4) 0.130(4) Uani 1 1 d . .
F12 F 0.7369(6) 1.2755(3) 0.3545(2) 0.092(2) Uani 1 1 d . .

loop_
_atom_site_aniso_label
_atom_site_aniso_U_11
_atom_site_aniso_U_22
_atom_site_aniso_U_33
_atom_site_aniso_U_23
_atom_site_aniso_U_13
_atom_site_aniso_U_12
C1 0.066(7) 0.119(11) 0.123(11) -0.016(10) 0.030(8) 0.010(8)
C2 0.140(15) 0.196(19) 0.064(8) 0.002(10) 0.028(9) -0.053(15)
C3 0.054(6) 0.100(9) 0.068(6) -0.002(6) 0.012(5) -0.032(6)
C4 0.057(5) 0.069(6) 0.047(5) 0.018(4) 0.003(4) -0.026(5)
C5 0.080(8) 0.097(8) 0.058(6) 0.012(6) -0.009(5) -0.049(7)
C6 0.038(4) 0.039(4) 0.041(4) 0.000(3) -0.006(3) -0.006(3)
C7 0.037(4) 0.038(4) 0.034(3) -0.002(3) 0.000(3) 0.000(3)
C8 0.041(4) 0.051(4) 0.033(3) 0.000(3) -0.012(3) 0.007(4)
C9 0.044(4) 0.064(5) 0.031(3) 0.000(3) -0.003(3) 0.002(4)
C10 0.047(4) 0.052(5) 0.031(3) 0.010(3) 0.003(3) 0.006(4)
C11 0.039(4) 0.040(4) 0.031(3) 0.003(3) 0.002(3) 0.004(3)
C12 0.044(4) 0.034(3) 0.032(3) 0.006(3) 0.004(3) -0.004(3)
C13 0.052(5) 0.055(5) 0.053(5) 0.021(4) -0.005(4) -0.019(4)
C14 0.055(5) 0.043(4) 0.033(4) 0.001(3) -0.001(3) -0.021(4)
C15 0.040(4) 0.069(6) 0.041(4) 0.005(4) -0.008(4) -0.013(4)
C16 0.066(6) 0.110(9) 0.045(5) 0.010(6) -0.006(5) -0.010(7)
C17 0.046(5) 0.086(7) 0.069(6) -0.001(5) 0.002(5) 0.012(5)
C18 0.082(7) 0.057(5) 0.067(6) -0.014(5) 0.004(6) 0.011(6)
C19 0.070(7) 0.085(7) 0.049(5) -0.003(5) 0.024(5) 0.001(6)
C20 0.054(5) 0.048(4) 0.043(4) -0.002(4) 0.003(4) 0.007(4)
C21 0.054(5) 0.037(4) 0.032(3) -0.002(3) 0.003(3) -0.002(4)
C22 0.055(5) 0.047(4) 0.052(4) -0.007(4) 0.002(4) -0.006(4)
C23 0.043(4) 0.051(4) 0.025(3) -0.004(3) -0.005(3) -0.005(4)
C24 0.044(4) 0.049(4) 0.032(3) 0.001(3) -0.003(3) 0.000(4)
C25 0.065(6) 0.062(5) 0.031(4) 0.003(4) -0.007(4) 0.001(5)
C26 0.079(7) 0.067(6) 0.038(4) 0.019(4) -0.009(4) -0.001(5)
C27 0.070(6) 0.053(5) 0.041(4) 0.014(4) -0.011(4) -0.001(5)
C28 0.047(4) 0.040(4) 0.036(4) 0.012(3) -0.003(3) 0.000(3)
C29 0.044(4) 0.038(4) 0.041(4) 0.006(3) 0.000(3) -0.002(3)
C30 0.068(6) 0.034(4) 0.048(4) 0.006(3) -0.002(4) -0.005(4)
C31 0.050(4) 0.031(3) 0.038(4) 0.001(3) 0.003(3) 0.001(3)
C32 0.043(4) 0.031(3) 0.049(4) 0.003(3) 0.006(4) 0.009(3)
C33 0.075(7) 0.051(5) 0.062(5) -0.015(4) 0.016(5) 0.004(5)
C34 0.053(5) 0.045(4) 0.040(4) 0.000(3) 0.004(4) 0.007(4)
C35 0.114(11) 0.124(12) 0.078(9) -0.061(9) -0.046(8) 0.049(10)
C36 0.099(10) 0.162(14) 0.039(5) -0.020(7) 0.007(6) -0.010(11)
C37 0.25(3) 0.126(12) 0.26(3) -0.049(16) -0.20(2) 0.073(16)
C38 0.19(2) 0.129(13) 0.34(3) 0.021(19) -0.17(3) -0.036(14)
C39 0.112(11) 0.084(8) 0.180(16) -0.022(10) -0.103(12) 0.022(8)
C40 0.053(5) 0.059(5) 0.060(5) -0.006(4) 0.001(4) 0.021(4)
C41 0.083(9) 0.137(12) 0.079(8) 0.019(8) 0.020(7) 0.061(9)
C42 0.033(4) 0.060(5) 0.038(4) -0.003(4) 0.009(3) -0.001(4)
C44 0.047(4) 0.069(6) 0.040(4) -0.004(4) 0.012(4) -0.016(4)
C45 0.058(5) 0.077(6) 0.035(4) 0.004(4) 0.006(4) -0.020(5)
C46 0.061(5) 0.044(4) 0.039(4) 0.006(3) -0.004(4) -0.010(4)
C47 0.049(4) 0.038(4) 0.026(3) 0.006(3) 0.000(3) -0.013(3)
C48 0.048(4) 0.035(4) 0.038(4) 0.004(3) -0.004(3) -0.006(3)
C49 0.057(6) 0.055(5) 0.058(5) 0.006(4) -0.008(4) 0.009(5)
C50 0.054(5) 0.043(4) 0.037(4) -0.001(3) -0.007(4) 0.004(4)
C51 0.056(5) 0.066(6) 0.045(4) 0.002(4) -0.003(4) 0.006(5)
C52 0.062(6) 0.111(9) 0.066(6) 0.001(7) 0.000(5) 0.022(7)
C53 0.059(6) 0.121(10) 0.089(8) 0.053(8) 0.013(6) 0.007(7)
C54 0.070(7) 0.066(6) 0.066(6) -0.013(5) -0.002(6) 0.008(6)
C55 0.071(6) 0.064(6) 0.053(5) 0.003(4) -0.012(5) 0.011(5)
C56 0.058(5) 0.054(5) 0.041(4) 0.005(4) 0.003(4) 0.013(4)
C57 0.057(5) 0.045(4) 0.029(3) -0.001(3) 0.001(3) 0.010(4)
C58 0.057(5) 0.066(6) 0.053(5) -0.012(4) -0.001(4) 0.015(5)
C59 0.047(4) 0.071(5) 0.026(3) 0.005(3) 0.010(3) 0.011(4)
C60 0.045(4) 0.064(5) 0.036(4) 0.010(4) 0.001(3) 0.005(4)
C61 0.062(6) 0.084(7) 0.034(4) 0.016(4) 0.006(4) -0.003(5)
C62 0.065(6) 0.093(8) 0.047(5) 0.035(5) 0.004(4) -0.007(6)
C63 0.058(5) 0.069(6) 0.064(6) 0.032(5) -0.005(5) -0.011(5)
C64 0.046(4) 0.045(4) 0.042(4) 0.018(3) -0.002(3) -0.008(4)
C65 0.040(4) 0.045(4) 0.057(5) 0.010(4) -0.004(4) -0.006(4)
C66 0.071(6) 0.036(4) 0.082(7) 0.010(4) -0.004(6) 0.005(4)
C67 0.037(4) 0.043(4) 0.063(5) 0.000(4) 0.001(4) 0.000(4)
C68 0.036(4) 0.047(4) 0.067(5) -0.007(4) 0.000(4) -0.005(4)
C69 0.057(6) 0.054(5) 0.092(8) -0.021(5) -0.009(5) 0.000(5)
C70 0.057(5) 0.060(5) 0.055(5) 0.002(4) -0.002(4) -0.012(5)
C71 0.097(8) 0.046(5) 0.054(5) 0.002(4) -0.011(6) -0.013(5)
C72 0.063(6) 0.056(5) 0.064(6) 0.002(5) -0.002(5) -0.001(5)
C43 0.040(4) 0.046(4) 0.034(3) -0.004(3) 0.006(3) -0.005(4)
Ag1 0.0466(3) 0.0428(3) 0.0340(2) -0.0033(2) -0.0045(2) -0.0027(2)
Ag2 0.0465(3) 0.0372(3) 0.0385(3) 0.0107(2) -0.0013(2) -0.0040(2)
Ag3 0.0508(3) 0.0459(3) 0.0378(3) -0.0028(2) 0.0073(2) 0.0027(3)
Ag4 0.0539(3) 0.0418(3) 0.0437(3) 0.0141(2) 0.0049(2) 0.0035(3)
N1 0.043(3) 0.044(3) 0.038(3) 0.005(3) -0.004(3) -0.012(3)
N2 0.040(3) 0.030(3) 0.033(3) -0.001(2) -0.002(2) 0.001(3)
N3 0.039(3) 0.038(3) 0.030(3) 0.000(2) 0.002(2) -0.006(3)
N4 0.048(4) 0.043(3) 0.029(3) -0.001(3) -0.002(3) -0.002(3)
N5 0.040(3) 0.045(3) 0.030(3) 0.003(3) -0.003(3) 0.000(3)
N6 0.038(3) 0.035(3) 0.035(3) 0.001(3) -0.002(2) 0.004(3)
N7 0.043(3) 0.054(4) 0.037(3) -0.001(3) 0.005(3) 0.003(3)
N8 0.041(3) 0.041(3) 0.033(3) 0.000(3) 0.002(3) -0.006(3)
N9 0.049(4) 0.039(3) 0.031(3) 0.002(3) -0.001(3) 0.002(3)
N10 0.045(3) 0.037(3) 0.052(4) 0.007(3) 0.002(3) -0.009(3)
N11 0.039(3) 0.053(4) 0.040(3) 0.014(3) 0.007(3) -0.002(3)
N12 0.054(4) 0.047(4) 0.032(3) 0.005(3) 0.005(3) 0.010(3)
O1 0.057(4) 0.055(3) 0.049(3) 0.002(3) -0.012(3) -0.019(3)
O2 0.050(3) 0.057(4) 0.050(3) 0.023(3) -0.004(3) -0.015(3)
O3 0.052(3) 0.049(3) 0.047(3) -0.006(3) -0.007(3) -0.004(3)
O4 0.088(5) 0.035(3) 0.047(3) 0.012(2) -0.002(3) -0.014(3)
O5 0.087(4) 0.132(6) 0.076(4) 0.018(4) -0.004(3) 0.042(4)
O6 0.085(7) 0.075(6) 0.46(3) -0.099(11) -0.125(12) 0.025(6)
O7 0.087(4) 0.132(6) 0.076(4) 0.018(4) -0.004(3) 0.042(4)
O8 0.148(11) 0.190(12) 0.089(7) 0.014(8) 0.031(7) -0.079(10)
O9 0.107(8) 0.132(9) 0.139(9) -0.033(7) -0.067(7) 0.048(7)
O10 0.108(6) 0.083(5) 0.059(4) -0.024(4) 0.016(4) -0.023(5)
O11 0.059(4) 0.091(5) 0.054(4) -0.001(4) 0.015(3) 0.030(4)
O12 0.060(4) 0.041(3) 0.052(3) 0.014(3) -0.010(3) 0.001(3)
O13 0.052(3) 0.071(4) 0.048(3) -0.007(3) 0.015(3) 0.010(3)
O14 0.069(4) 0.040(3) 0.074(4) 0.018(3) -0.013(4) 0.003(3)
O15 0.051(4) 0.069(4) 0.071(4) 0.012(3) 0.024(3) -0.012(3)
O16 0.074(5) 0.082(5) 0.078(5) -0.033(4) 0.029(4) -0.021(4)
O17 0.064(5) 0.158(9) 0.079(5) 0.069(6) -0.003(4) 0.003(5)
O18 0.097(6) 0.074(5) 0.064(4) 0.018(4) -0.024(4) -0.028(4)
O19 0.128(8) 0.074(5) 0.043(3) -0.011(3) 0.016(4) -0.028(5)
O20 0.071(5) 0.096(6) 0.130(8) -0.063(6) 0.002(5) 0.008(5)
S1 0.0466(11) 0.0784(16) 0.0421(10) -0.0045(10) -0.0069(9) 0.0123(11)
S2 0.0661(16) 0.114(2) 0.0365(10) -0.0093(13) 0.0040(11) 0.0116(16)
S3 0.0457(11) 0.0604(12) 0.0396(9) 0.0012(9) 0.0049(8) -0.0115(10)
S4 0.0574(12) 0.0420(10) 0.0345(8) -0.0054(8) 0.0022(8) -0.0007(9)
F1 0.104(4) 0.189(7) 0.087(4) -0.020(4) -0.021(3) 0.084(5)
F2 0.179(12) 0.097(7) 0.49(3) -0.151(12) -0.185(16) 0.068(8)
F3 0.104(4) 0.189(7) 0.087(4) -0.020(4) -0.021(3) 0.084(5)
F4 0.085(5) 0.266(12) 0.062(4) -0.049(6) -0.025(4) 0.017(7)
F5 0.213(15) 0.34(2) 0.132(10) -0.019(12) 0.013(10) 0.168(16)
F6 0.074(5) 0.342(17) 0.070(5) -0.017(8) 0.005(4) -0.053(8)
F7 0.071(4) 0.108(5) 0.094(5) 0.006(4) -0.009(4) -0.050(4)
F8 0.189(10) 0.085(5) 0.109(6) -0.052(5) 0.049(7) -0.042(6)
F9 0.127(7) 0.180(9) 0.065(4) 0.034(5) -0.043(5) -0.021(7)
F10 0.131(7) 0.090(5) 0.057(3) 0.000(3) -0.037(4) -0.026(5)
F11 0.071(5) 0.096(5) 0.225(11) -0.044(7) -0.033(7) 0.027(4)
F12 0.100(5) 0.085(4) 0.091(5) 0.014(4) -0.001(4) -0.044(4)

loop_
_atom_type_symbol
_atom_type_description
_atom_type_scat_dispersion_real
_atom_type_scat_dispersion_imag
_atom_type_scat_source
C C 0.0181 0.0091 'International Tables Vol C Tables 4.2.6.8 and 6.1.1.4'
H H 0.0000 0.0000 'International Tables Vol C Tables 4.2.6.8 and 6.1.1.4'
Ag Ag 0.1306 4.2820 'International Tables Vol C Tables 4.2.6.8 and 6.1.1.4'
N N 0.0311 0.0180 'International Tables Vol C Tables 4.2.6.8 and 6.1.1.4'
O O 0.0492 0.0322 'International Tables Vol C Tables 4.2.6.8 and 6.1.1.4'
S S 0.3331 0.5567 'International Tables Vol C Tables 4.2.6.8 and 6.1.1.4'
F F 0.0727 0.0534 'International Tables Vol C Tables 4.2.6.8 and 6.1.1.4'

loop_
_geom_angle_atom_site_label_1
_geom_angle_atom_site_label_2
_geom_angle_atom_site_label_3
_geom_angle
C3 C1 H1A 109.5
C3 C1 H1B 109.5
H1A C1 H1B 109.5
C3 C1 H1C 109.5
H1A C1 H1C 109.5
H1B C1 H1C 109.5
C3 C2 H2A 109.5
C3 C2 H2B 109.5
H2A C2 H2B 109.5
C3 C2 H2C 109.5
H2A C2 H2C 109.5
H2B C2 H2C 109.5
C2 C3 C4 112.1(11)
C2 C3 C1 111.2(14)
C4 C3 C1 112.7(10)
C2 C3 H3 106.8
C4 C3 H3 106.8
C1 C3 H3 106.8
N1 C4 C3 114.8(9)
N1 C4 C5 103.7(7)
C3 C4 C5 113.6(9)
N1 C4 H4 108.1
C3 C4 H4 108.1
C5 C4 H4 108.1
O1 C5 C4 104.3(7)
O1 C5 H5A 110.9
C4 C5 H5A 110.9
O1 C5 H5B 110.9
C4 C5 H5B 110.9
H5A C5 H5B 108.9
N1 C6 O1 118.1(7)
N1 C6 C7 124.8(7)
O1 C6 C7 117.1(7)
N2 C7 C8 122.6(7)
N2 C7 C6 114.5(6)
C8 C7 C6 122.7(7)
C9 C8 C7 118.8(7)
C9 C8 H8 120.6
C7 C8 H8 120.6
C8 C9 C10 118.5(7)
C8 C9 H9 120.8
C10 C9 H9 120.8
C9 C10 C11 119.1(8)
C9 C10 H10 120.5
C11 C10 H10 120.5
N2 C11 C10 122.8(7)
N2 C11 C12 115.0(6)
C10 C11 C12 122.2(7)
N3 C12 O2 117.7(7)
N3 C12 C11 125.2(7)
O2 C12 C11 117.1(6)
O2 C13 C14 104.3(6)
O2 C13 H13A 110.9
C14 C13 H13A 110.9
O2 C13 H13B 110.9
C14 C13 H13B 110.9
H13A C13 H13B 108.9
N3 C14 C15 114.3(7)
N3 C14 C13 101.7(6)
C15 C14 C13 116.3(7)
N3 C14 H14 108.0
C15 C14 H14 108.0
C13 C14 H14 108.0
C17 C15 C14 113.5(7)
C17 C15 C16 110.9(9)
C14 C15 C16 111.7(8)
C17 C15 H15 106.7
C14 C15 H15 106.7
C16 C15 H15 106.7
C15 C16 H16A 109.5
C15 C16 H16B 109.5
H16A C16 H16B 109.5
C15 C16 H16C 109.5
H16A C16 H16C 109.5
H16B C16 H16C 109.5
C15 C17 H17A 109.5
C15 C17 H17B 109.5
H17A C17 H17B 109.5
C15 C17 H17C 109.5
H17A C17 H17C 109.5
H17B C17 H17C 109.5
C20 C18 H18A 109.5
C20 C18 H18B 109.5
H18A C18 H18B 109.5
C20 C18 H18C 109.5
H18A C18 H18C 109.5
H18B C18 H18C 109.5
C20 C19 H19A 109.5
C20 C19 H19B 109.5
H19A C19 H19B 109.5
C20 C19 H19C 109.5
H19A C19 H19C 109.5
H19B C19 H19C 109.5
C19 C20 C21 112.6(8)
C19 C20 C18 111.6(8)
C21 C20 C18 111.2(8)
C19 C20 H20 107.0
C21 C20 H20 107.0
C18 C20 H20 107.0
N4 C21 C22 102.4(6)
N4 C21 C20 109.7(7)
C22 C21 C20 115.2(7)
N4 C21 H21 109.7
C22 C21 H21 109.7
C20 C21 H21 109.7
O3 C22 C21 103.0(6)
O3 C22 H22A 111.2
C21 C22 H22A 111.2
O3 C22 H22B 111.2
C21 C22 H22B 111.2
H22A C22 H22B 109.1
N4 C23 O3 120.2(7)
N4 C23 C24 124.2(7)
O3 C23 C24 115.5(7)
N5 C24 C25 123.0(8)
N5 C24 C23 117.1(6)
C25 C24 C23 119.8(7)
C26 C25 C24 118.5(8)
C26 C25 H25 120.7
C24 C25 H25 120.7
C25 C26 C27 119.6(8)
C25 C26 H26 120.2
C27 C26 H26 120.2
C28 C27 C26 116.8(8)
C28 C27 H27 121.6
C26 C27 H27 121.6
N5 C28 C27 124.9(8)
N5 C28 C29 114.1(6)
C27 C28 C29 121.0(7)
N6 C29 O4 118.9(7)
N6 C29 C28 124.5(7)
O4 C29 C28 116.5(7)
O4 C30 C31 104.3(6)
O4 C30 H30A 110.9
C31 C30 H30A 110.9
O4 C30 H30B 110.9
C31 C30 H30B 110.9
H30A C30 H30B 108.9
N6 C31 C32 114.4(6)
N6 C31 C30 101.4(6)
C32 C31 C30 113.6(7)
N6 C31 H31 109.1
C32 C31 H31 109.1
C30 C31 H31 109.1
C34 C32 C33 111.3(7)
C34 C32 C31 112.1(6)
C33 C32 C31 107.9(7)
C34 C32 H32 108.5
C33 C32 H32 108.5
C31 C32 H32 108.5
C32 C33 H33A 109.5
C32 C33 H33B 109.5
H33A C33 H33B 109.5
C32 C33 H33C 109.5
H33A C33 H33C 109.5
H33B C33 H33C 109.5
C32 C34 H34A 109.5
C32 C34 H34B 109.5
H34A C34 H34B 109.5
C32 C34 H34C 109.5
H34A C34 H34C 109.5
H34B C34 H34C 109.5
F3 C35 F2 113.6(14)
F3 C35 F1 104.4(14)
F2 C35 F1 94.2(13)
F3 C35 S1 117.4(8)
F2 C35 S1 110.7(13)
F1 C35 S1 114.2(12)
F6 C36 F4 114.8(15)
F6 C36 F5 97.8(14)
F4 C36 F5 100.1(13)
F6 C36 S2 120.5(10)
F4 C36 S2 115.4(10)
F5 C36 S2 102.8(13)
C39 C37 H37A 109.5
C39 C37 H37B 109.5
H37A C37 H37B 109.5
C39 C37 H37C 109.5
H37A C37 H37C 109.5
H37B C37 H37C 109.5
C39 C38 H38A 109.5
C39 C38 H38B 109.5
H38A C38 H38B 109.5
C39 C38 H38C 109.5
H38A C38 H38C 109.5
H38B C38 H38C 109.5
C38 C39 C37 108.7(17)
C38 C39 C40 110.4(18)
C37 C39 C40 108.5(13)
C38 C39 H39 109.7
C37 C39 H39 109.7
C40 C39 H39 109.7
N7 C40 C41 102.1(8)
N7 C40 C39 113.2(9)
C41 C40 C39 120.4(12)
N7 C40 H40 106.8
C41 C40 H40 106.8
C39 C40 H40 106.8
O11 C41 C40 105.0(8)
O11 C41 H41A 110.7
C40 C41 H41A 110.7
O11 C41 H41B 110.7
C40 C41 H41B 110.7
H41A C41 H41B 108.8
N7 C42 O11 117.7(8)
N7 C42 C43 125.4(7)
O11 C42 C43 116.8(7)
C45 C44 C43 118.9(8)
C45 C44 H44 120.6
C43 C44 H44 120.6
C44 C45 C46 120.3(8)
C44 C45 H45 119.9
C46 C45 H45 119.9
C45 C46 C47 116.8(8)
C45 C46 H46 121.6
C47 C46 H46 121.6
N8 C47 C46 123.7(8)
N8 C47 C48 115.9(6)
C46 C47 C48 120.4(8)
N9 C48 O12 118.6(8)
N9 C48 C47 124.6(7)
O12 C48 C47 116.8(7)
O12 C49 C50 103.4(7)
O12 C49 H49A 111.1
C50 C49 H49A 111.1
O12 C49 H49B 111.1
C50 C49 H49B 111.1
H49A C49 H49B 109.0
N9 C50 C51 114.5(7)
N9 C50 C49 103.0(7)
C51 C50 C49 113.0(7)
N9 C50 H50 108.7
C51 C50 H50 108.7
C49 C50 H50 108.7
C52 C51 C50 109.0(8)
C52 C51 C53 110.5(9)
C50 C51 C53 112.5(8)
C52 C51 H51 108.2
C50 C51 H51 108.2
C53 C51 H51 108.2
C51 C52 H52A 109.5
C51 C52 H52B 109.5
H52A C52 H52B 109.5
C51 C52 H52C 109.5
H52A C52 H52C 109.5
H52B C52 H52C 109.5
C51 C53 H53A 109.5
C51 C53 H53B 109.5
H53A C53 H53B 109.5
C51 C53 H53C 109.5
H53A C53 H53C 109.5
H53B C53 H53C 109.5
C56 C54 H54A 109.5
C56 C54 H54B 109.5
H54A C54 H54B 109.5
C56 C54 H54C 109.5
H54A C54 H54C 109.5
H54B C54 H54C 109.5
C56 C55 H55A 109.5
C56 C55 H55B 109.5
H55A C55 H55B 109.5
C56 C55 H55C 109.5
H55A C55 H55C 109.5
H55B C55 H55C 109.5
C57 C56 C55 112.8(8)
C57 C56 C54 110.4(8)
C55 C56 C54 109.9(8)
C57 C56 H56 107.9
C55 C56 H56 107.9
C54 C56 H56 107.9
N12 C57 C56 110.0(7)
N12 C57 C58 101.8(7)
C56 C57 C58 117.4(7)
N12 C57 H57 109.1
C56 C57 H57 109.1
C58 C57 H57 109.1
O13 C58 C57 102.8(7)
O13 C58 H58A 111.2
C57 C58 H58A 111.2
O13 C58 H58B 111.2
C57 C58 H58B 111.2
H58A C58 H58B 109.1
N12 C59 O13 117.4(9)
N12 C59 C60 125.7(8)
O13 C59 C60 116.6(7)
N11 C60 C61 123.9(9)
N11 C60 C59 116.3(7)
C61 C60 C59 119.7(8)
C62 C61 C60 119.4(10)
C62 C61 H61 120.3
C60 C61 H61 120.3
C61 C62 C63 118.7(9)
C61 C62 H62 120.7
C63 C62 H62 120.7
C64 C63 C62 117.8(10)
C64 C63 H63 121.1
C62 C63 H63 121.1
N11 C64 C63 123.9(9)
N11 C64 C65 115.6(7)
C63 C64 C65 120.4(8)
N10 C65 O14 119.4(8)
N10 C65 C64 123.2(7)
O14 C65 C64 117.3(7)
O14 C66 C67 103.4(7)
O14 C66 H66A 111.1
C67 C66 H66A 111.1
O14 C66 H66B 111.1
C67 C66 H66B 111.1
H66A C66 H66B 109.0
N10 C67 C68 115.7(7)
N10 C67 C66 101.4(7)
C68 C67 C66 114.1(8)
N10 C67 H67 108.4
C68 C67 H67 108.4
C66 C67 H67 108.4
C70 C68 C67 112.7(7)
C70 C68 C69 108.3(8)
C67 C68 C69 109.6(8)
C70 C68 H68 108.7
C67 C68 H68 108.7
C69 C68 H68 108.7
C68 C69 H69A 109.5
C68 C69 H69B 109.5
H69A C69 H69B 109.5
C68 C69 H69C 109.5
H69A C69 H69C 109.5
H69B C69 H69C 109.5
C68 C70 H70A 109.5
C68 C70 H70B 109.5
H70A C70 H70B 109.5
C68 C70 H70C 109.5
H70A C70 H70C 109.5
H70B C70 H70C 109.5
F8 C71 F9 105.4(10)
F8 C71 F7 110.2(9)
F9 C71 F7 107.4(11)
F8 C71 S3 111.9(10)
F9 C71 S3 112.1(7)
F7 C71 S3 109.6(7)
F11 C72 F12 109.3(10)
F11 C72 F10 105.5(10)
F12 C72 F10 105.6(8)
F11 C72 S4 111.1(7)
F12 C72 S4 113.4(7)
F10 C72 S4 111.5(8)
N8 C43 C44 122.2(8)
N8 C43 C42 116.1(6)
C44 C43 C42 121.8(8)
N4 Ag1 N1 157.4(2)
N4 Ag1 O5 85.3(3)
N1 Ag1 O5 117.3(3)
N4 Ag1 Ag2 87.23(18)
N1 Ag1 Ag2 85.65(19)
O5 Ag1 Ag2 108.2(2)
N3 Ag2 N6 155.1(2)
N3 Ag2 N5 130.3(2)
N6 Ag2 N5 71.7(2)
N3 Ag2 Ag1 95.44(17)
N6 Ag2 Ag1 104.60(16)
N5 Ag2 Ag1 70.10(15)
N12 Ag3 N7 164.3(3)
N12 Ag3 O15 92.3(2)
N7 Ag3 O15 102.6(2)
N12 Ag3 Ag4 91.8(2)
N7 Ag3 Ag4 85.50(19)
O15 Ag3 Ag4 118.70(17)
N10 Ag4 N9 153.9(3)
N10 Ag4 N8 112.0(2)
N9 Ag4 N8 71.6(2)
N10 Ag4 N11 72.2(2)
N9 Ag4 N11 125.9(2)
N8 Ag4 N11 131.9(2)
N10 Ag4 Ag3 103.59(19)
N9 Ag4 Ag3 101.29(18)
N8 Ag4 Ag3 65.66(14)
N11 Ag4 Ag3 66.87(16)
C6 N1 C4 107.2(7)
C6 N1 Ag1 121.9(5)
C4 N1 Ag1 130.9(5)
C11 N2 C7 118.1(6)
C12 N3 C14 108.2(6)
C12 N3 Ag2 119.6(5)
C14 N3 Ag2 131.9(5)
C23 N4 C21 105.9(6)
C23 N4 Ag1 128.7(6)
C21 N4 Ag1 125.2(5)
C24 N5 C28 117.1(6)
C24 N5 Ag2 131.3(5)
C28 N5 Ag2 109.4(5)
C29 N6 C31 107.1(6)
C29 N6 Ag2 117.5(5)
C31 N6 Ag2 135.5(4)
C42 N7 C40 108.5(7)
C42 N7 Ag3 123.6(6)
C40 N7 Ag3 126.9(5)
C47 N8 C43 118.1(6)
C47 N8 Ag4 107.1(5)
C43 N8 Ag4 132.1(5)
C48 N9 C50 106.2(6)
C48 N9 Ag4 117.0(6)
C50 N9 Ag4 136.7(5)
C65 N10 C67 106.1(7)
C65 N10 Ag4 118.0(6)
C67 N10 Ag4 135.6(5)
C60 N11 C64 116.2(7)
C60 N11 Ag4 132.1(6)
C64 N11 Ag4 105.7(5)
C59 N12 C57 107.8(7)
C59 N12 Ag3 128.5(6)
C57 N12 Ag3 123.3(5)
C6 O1 C5 106.0(7)
C12 O2 C13 105.6(6)
C23 O3 C22 104.6(6)
C29 O4 C30 104.4(6)
S1 O5 Ag1 116.2(6)
C42 O11 C41 105.6(7)
C48 O12 C49 106.4(7)
C59 O13 C58 106.5(7)
C65 O14 C66 104.7(7)
S3 O15 Ag3 133.9(4)
O7 S1 O6 104.0(10)
O7 S1 O5 120.1(6)
O6 S1 O5 114.4(8)
O7 S1 C35 106.5(7)
O6 S1 C35 103.5(9)
O5 S1 C35 106.9(6)
O8 S2 O10 126.9(7)
O8 S2 O9 110.7(9)
O10 S2 O9 108.6(6)
O8 S2 C36 104.9(8)
O10 S2 C36 106.0(6)
O9 S2 C36 94.9(8)
O17 S3 O16 115.3(6)
O17 S3 O15 115.0(5)
O16 S3 O15 114.3(5)
O17 S3 C71 104.0(6)
O16 S3 C71 102.5(5)
O15 S3 C71 103.5(5)
O20 S4 O18 114.7(6)
O20 S4 O19 115.0(6)
O18 S4 O19 113.5(5)
O20 S4 C72 103.7(5)
O18 S4 C72 104.7(5)
O19 S4 C72 103.4(5)

loop_
_geom_bond_atom_site_label_1
_geom_bond_atom_site_label_2
_geom_bond_distance
C1 C3 1.518(19)
C1 H1A 0.9600
C1 H1B 0.9600
C1 H1C 0.9600
C2 C3 1.482(18)
C2 H2A 0.9600
C2 H2B 0.9600
C2 H2C 0.9600
C3 C4 1.503(15)
C3 H3 0.9800
C4 N1 1.472(10)
C4 C5 1.525(14)
C4 H4 0.9800
C5 O1 1.465(12)
C5 H5A 0.9700
C5 H5B 0.9700
C6 N1 1.286(10)
C6 O1 1.331(9)
C6 C7 1.464(11)
C7 N2 1.334(10)
C7 C8 1.404(10)
C8 C9 1.376(12)
C8 H8 0.9300
C9 C10 1.384(12)
C9 H9 0.9300
C10 C11 1.394(10)
C10 H10 0.9300
C11 N2 1.331(10)
C11 C12 1.475(11)
C12 N3 1.262(9)
C12 O2 1.343(9)
C13 O2 1.456(11)
C13 C14 1.535(10)
C13 H13A 0.9700
C13 H13B 0.9700
C14 N3 1.487(10)
C14 C15 1.511(13)
C14 H14 0.9800
C15 C17 1.483(14)
C15 C16 1.514(12)
C15 H15 0.9800
C16 H16A 0.9600
C16 H16B 0.9600
C16 H16C 0.9600
C17 H17A 0.9600
C17 H17B 0.9600
C17 H17C 0.9600
C18 C20 1.545(12)
C18 H18A 0.9600
C18 H18B 0.9600
C18 H18C 0.9600
C19 C20 1.530(12)
C19 H19A 0.9600
C19 H19B 0.9600
C19 H19C 0.9600
C20 C21 1.537(12)
C20 H20 0.9800
C21 N4 1.484(10)
C21 C22 1.527(12)
C21 H21 0.9800
C22 O3 1.470(10)
C22 H22A 0.9700
C22 H22B 0.9700
C23 N4 1.261(10)
C23 O3 1.311(9)
C23 C24 1.488(11)
C24 N5 1.336(10)
C24 C25 1.399(10)
C25 C26 1.385(13)
C25 H25 0.9300
C26 C27 1.397(13)
C26 H26 0.9300
C27 C28 1.389(10)
C27 H27 0.9300
C28 N5 1.341(10)
C28 C29 1.479(11)
C29 N6 1.278(10)
C29 O4 1.343(9)
C30 O4 1.460(10)
C30 C31 1.551(10)
C30 H30A 0.9700
C30 H30B 0.9700
C31 N6 1.489(9)
C31 C32 1.529(10)
C31 H31 0.9800
C32 C34 1.512(10)
C32 C33 1.521(12)
C32 H32 0.9800
C33 H33A 0.9600
C33 H33B 0.9600
C33 H33C 0.9600
C34 H34A 0.9600
C34 H34B 0.9600
C34 H34C 0.9600
C35 F3 1.292(15)
C35 F2 1.294(18)
C35 F1 1.324(19)
C35 S1 1.735(13)
C36 F6 1.248(16)
C36 F4 1.294(14)
C36 F5 1.48(2)
C36 S2 1.799(16)
C37 C39 1.52(2)
C37 H37A 0.9600
C37 H37B 0.9600
C37 H37C 0.9600
C38 C39 1.42(3)
C38 H38A 0.9600
C38 H38B 0.9600
C38 H38C 0.9600
C39 C40 1.545(17)
C39 H39 0.9800
C40 N7 1.480(11)
C40 C41 1.526(14)
C40 H40 0.9800
C41 O11 1.461(14)
C41 H41A 0.9700
C41 H41B 0.9700
C42 N7 1.269(10)
C42 O11 1.333(10)
C42 C43 1.473(12)
C44 C45 1.370(14)
C44 C43 1.383(11)
C44 H44 0.9300
C45 C46 1.389(14)
C45 H45 0.9300
C46 C47 1.396(10)
C46 H46 0.9300
C47 N8 1.328(10)
C47 C48 1.477(12)
C48 N9 1.279(10)
C48 O12 1.320(10)
C49 O12 1.450(12)
C49 C50 1.534(12)
C49 H49A 0.9700
C49 H49B 0.9700
C50 N9 1.480(11)
C50 C51 1.533(13)
C50 H50 0.9800
C51 C52 1.529(14)
C51 C53 1.543(13)
C51 H51 0.9800
C52 H52A 0.9600
C52 H52B 0.9600
C52 H52C 0.9600
C53 H53A 0.9600
C53 H53B 0.9600
C53 H53C 0.9600
C54 C56 1.544(13)
C54 H54A 0.9600
C54 H54B 0.9600
C54 H54C 0.9600
C55 C56 1.540(12)
C55 H55A 0.9600
C55 H55B 0.9600
C55 H55C 0.9600
C56 C57 1.513(13)
C56 H56 0.9800
C57 N12 1.494(10)
C57 C58 1.541(13)
C57 H57 0.9800
C58 O13 1.467(12)
C58 H58A 0.9700
C58 H58B 0.9700
C59 N12 1.265(11)
C59 O13 1.335(10)
C59 C60 1.487(13)
C60 N11 1.318(11)
C60 C61 1.388(11)
C61 C62 1.357(16)
C61 H61 0.9300
C62 C63 1.390(16)
C62 H62 0.9300
C63 C64 1.387(11)
C63 H63 0.9300
C64 N11 1.349(11)
C64 C65 1.487(12)
C65 N10 1.290(11)
C65 O14 1.316(10)
C66 O14 1.478(13)
C66 C67 1.545(12)
C66 H66A 0.9700
C66 H66B 0.9700
C67 N10 1.501(11)
C67 C68 1.511(12)
C67 H67 0.9800
C68 C70 1.503(12)
C68 C69 1.539(13)
C68 H68 0.9800
C69 H69A 0.9600
C69 H69B 0.9600
C69 H69C 0.9600
C70 H70A 0.9600
C70 H70B 0.9600
C70 H70C 0.9600
C71 F8 1.279(14)
C71 F9 1.300(13)
C71 F7 1.347(13)
C71 S3 1.816(11)
C72 F11 1.299(12)
C72 F12 1.335(11)
C72 F10 1.348(12)
C72 S4 1.786(11)
C43 N8 1.348(10)
Ag1 N4 2.191(6)
Ag1 N1 2.203(6)
Ag1 O5 2.562(10)
Ag1 Ag2 2.8885(9)
Ag2 N3 2.183(6)
Ag2 N6 2.189(6)
Ag2 N5 2.510(6)
Ag3 N12 2.138(7)
Ag3 N7 2.155(7)
Ag3 O15 2.539(6)
Ag3 Ag4 2.9146(9)
Ag4 N10 2.175(7)
Ag4 N9 2.182(6)
Ag4 N8 2.557(6)
Ag4 N11 2.558(6)
O5 S1 1.413(9)
O6 S1 1.369(11)
O7 S1 1.324(9)
O8 S2 1.322(11)
O9 S2 1.464(11)
O10 S2 1.404(8)
O15 S3 1.440(6)
O16 S3 1.423(8)
O17 S3 1.384(8)
O18 S4 1.422(7)
O19 S4 1.426(7)
O20 S4 1.418(8)

loop_
_geom_torsion_atom_site_label_1
_geom_torsion_atom_site_label_2
_geom_torsion_atom_site_label_3
_geom_torsion_atom_site_label_4
_geom_torsion
C2 C3 C4 N1 -74.3(15)
C1 C3 C4 N1 52.1(12)
C2 C3 C4 C5 166.6(12)
C1 C3 C4 C5 -67.0(13)
N1 C4 C5 O1 8.7(12)
C3 C4 C5 O1 134.0(10)
N1 C6 C7 N2 27.9(12)
O1 C6 C7 N2 -151.2(7)
N1 C6 C7 C8 -155.8(8)
O1 C6 C7 C8 25.0(11)
N2 C7 C8 C9 -5.3(12)
C6 C7 C8 C9 178.8(7)
C7 C8 C9 C10 3.7(12)
C8 C9 C10 C11 0.4(12)
C9 C10 C11 N2 -3.3(12)
C9 C10 C11 C12 176.1(8)
N2 C11 C12 N3 11.2(11)
C10 C11 C12 N3 -168.2(8)
N2 C11 C12 O2 -169.4(7)
C10 C11 C12 O2 11.1(11)
O2 C13 C14 N3 15.4(9)
O2 C13 C14 C15 140.2(8)
N3 C14 C15 C17 47.7(10)
C13 C14 C15 C17 -70.4(10)
N3 C14 C15 C16 -78.6(9)
C13 C14 C15 C16 163.3(8)
C19 C20 C21 N4 59.9(9)
C18 C20 C21 N4 -174.0(7)
C19 C20 C21 C22 -55.0(10)
C18 C20 C21 C22 71.1(10)
N4 C21 C22 O3 -19.1(8)
C20 C21 C22 O3 100.0(8)
N4 C23 C24 N5 35.7(12)
O3 C23 C24 N5 -148.7(7)
N4 C23 C24 C25 -142.3(9)
O3 C23 C24 C25 33.2(12)
N5 C24 C25 C26 -1.2(15)
C23 C24 C25 C26 176.8(9)
C24 C25 C26 C27 1.8(17)
C25 C26 C27 C28 -1.7(16)
C26 C27 C28 N5 1.1(15)
C26 C27 C28 C29 -178.3(9)
N5 C28 C29 N6 8.3(13)
C27 C28 C29 N6 -172.2(9)
N5 C28 C29 O4 -169.4(8)
C27 C28 C29 O4 10.1(13)
O4 C30 C31 N6 19.0(9)
O4 C30 C31 C32 142.2(7)
N6 C31 C32 C34 -63.6(9)
C30 C31 C32 C34 -179.3(7)
N6 C31 C32 C33 173.5(7)
C30 C31 C32 C33 57.8(10)
C38 C39 C40 N7 60(2)
C37 C39 C40 N7 178.7(16)
C38 C39 C40 C41 -62(2)
C37 C39 C40 C41 58(2)
N7 C40 C41 O11 9.6(14)
C39 C40 C41 O11 136.0(12)
C43 C44 C45 C46 -0.1(14)
C44 C45 C46 C47 1.9(13)
C45 C46 C47 N8 -2.4(12)
C45 C46 C47 C48 178.3(8)
N8 C47 C48 N9 5.4(11)
C46 C47 C48 N9 -175.2(8)
N8 C47 C48 O12 -173.1(7)
C46 C47 C48 O12 6.3(11)
O12 C49 C50 N9 15.1(9)
O12 C49 C50 C51 139.1(8)
N9 C50 C51 C52 -179.7(7)
C49 C50 C51 C52 62.9(10)
N9 C50 C51 C53 -56.7(11)
C49 C50 C51 C53 -174.2(9)
C55 C56 C57 N12 61.2(9)
C54 C56 C57 N12 -175.4(7)
C55 C56 C57 C58 -54.5(11)
C54 C56 C57 C58 68.9(10)
N12 C57 C58 O13 -18.7(8)
C56 C57 C58 O13 101.5(9)
N12 C59 C60 N11 25.7(13)
O13 C59 C60 N11 -160.7(7)
N12 C59 C60 C61 -150.6(9)
O13 C59 C60 C61 23.0(12)
N11 C60 C61 C62 -1.7(15)
C59 C60 C61 C62 174.2(9)
C60 C61 C62 C63 -0.6(16)
C61 C62 C63 C64 3.0(16)
C62 C63 C64 N11 -3.4(15)
C62 C63 C64 C65 178.0(9)
N11 C64 C65 N10 19.2(12)
C63 C64 C65 N10 -162.0(9)
N11 C64 C65 O14 -159.0(8)
C63 C64 C65 O14 19.8(13)
O14 C66 C67 N10 21.3(9)
O14 C66 C67 C68 146.4(8)
N10 C67 C68 C70 -60.6(10)
C66 C67 C68 C70 -177.7(8)
N10 C67 C68 C69 178.7(7)
C66 C67 C68 C69 61.6(10)
C45 C44 C43 N8 -1.6(13)
C45 C44 C43 C42 178.5(8)
N7 C42 C43 N8 27.7(13)
O11 C42 C43 N8 -151.9(8)
N7 C42 C43 C44 -152.4(9)
O11 C42 C43 C44 28.0(12)
O1 C6 N1 C4 3.3(11)
C7 C6 N1 C4 -175.8(8)
O1 C6 N1 Ag1 -174.9(5)
C7 C6 N1 Ag1 6.0(11)
C3 C4 N1 C6 -132.0(9)
C5 C4 N1 C6 -7.5(11)
C3 C4 N1 Ag1 46.0(12)
C5 C4 N1 Ag1 170.6(7)
C10 C11 N2 C7 1.9(11)
C12 C11 N2 C7 -177.5(6)
C8 C7 N2 C11 2.4(11)
C6 C7 N2 C11 178.7(7)
O2 C12 N3 C14 4.0(10)
C11 C12 N3 C14 -176.6(7)
O2 C12 N3 Ag2 -169.9(5)
C11 C12 N3 Ag2 9.4(10)
C15 C14 N3 C12 -138.3(7)
C13 C14 N3 C12 -12.2(9)
C15 C14 N3 Ag2 34.6(10)
C13 C14 N3 Ag2 160.8(6)
O3 C23 N4 C21 -4.8(10)
C24 C23 N4 C21 170.5(7)
O3 C23 N4 Ag1 179.9(5)
C24 C23 N4 Ag1 -4.7(12)
C22 C21 N4 C23 15.1(8)
C20 C21 N4 C23 -107.8(8)
C22 C21 N4 Ag1 -169.5(5)
C20 C21 N4 Ag1 67.7(7)
C25 C24 N5 C28 0.5(13)
C23 C24 N5 C28 -177.5(7)
C25 C24 N5 Ag2 -160.5(7)
C23 C24 N5 Ag2 21.5(11)
C27 C28 N5 C24 -0.5(13)
C29 C28 N5 C24 179.0(7)
C27 C28 N5 Ag2 164.5(8)
C29 C28 N5 Ag2 -16.0(9)
O4 C29 N6 C31 3.7(11)
C28 C29 N6 C31 -173.9(8)
O4 C29 N6 Ag2 -175.6(6)
C28 C29 N6 Ag2 6.7(11)
C32 C31 N6 C29 -136.8(7)
C30 C31 N6 C29 -14.1(8)
C32 C31 N6 Ag2 42.4(10)
C30 C31 N6 Ag2 165.0(6)
O11 C42 N7 C40 0.6(11)
C43 C42 N7 C40 -179.0(8)
O11 C42 N7 Ag3 -169.2(6)
C43 C42 N7 Ag3 11.2(12)
C41 C40 N7 C42 -6.6(12)
C39 C40 N7 C42 -137.5(12)
C41 C40 N7 Ag3 162.8(8)
C39 C40 N7 Ag3 31.9(14)
C46 C47 N8 C43 0.9(11)
C48 C47 N8 C43 -179.8(7)
C46 C47 N8 Ag4 164.4(6)
C48 C47 N8 Ag4 -16.2(7)
C44 C43 N8 C47 1.2(11)
C42 C43 N8 C47 -178.9(7)
C44 C43 N8 Ag4 -157.4(6)
C42 C43 N8 Ag4 22.5(10)
O12 C48 N9 C50 6.8(9)
C47 C48 N9 C50 -171.7(7)
O12 C48 N9 Ag4 -169.4(5)
C47 C48 N9 Ag4 12.1(10)
C51 C50 N9 C48 -136.5(7)
C49 C50 N9 C48 -13.4(9)
C51 C50 N9 Ag4 38.5(10)
C49 C50 N9 Ag4 161.6(6)
O14 C65 N10 C67 3.6(11)
C64 C65 N10 C67 -174.6(8)
O14 C65 N10 Ag4 178.5(6)
C64 C65 N10 Ag4 0.4(11)
C68 C67 N10 C65 -139.8(8)
C66 C67 N10 C65 -15.8(9)
C68 C67 N10 Ag4 46.6(11)
C66 C67 N10 Ag4 170.6(7)
C61 C60 N11 C64 1.5(13)
C59 C60 N11 C64 -174.6(7)
C61 C60 N11 Ag4 -147.1(7)
C59 C60 N11 Ag4 36.8(11)
C63 C64 N11 C60 1.1(13)
C65 C64 N11 C60 179.9(7)
C63 C64 N11 Ag4 157.4(8)
C65 C64 N11 Ag4 -23.8(8)
O13 C59 N12 C57 -6.0(10)
C60 C59 N12 C57 167.6(8)
O13 C59 N12 Ag3 -178.1(5)
C60 C59 N12 Ag3 -4.6(13)
C56 C57 N12 C59 -109.6(8)
C58 C57 N12 C59 15.6(9)
C56 C57 N12 Ag3 63.0(7)
C58 C57 N12 Ag3 -171.8(5)
N1 C6 O1 C5 2.6(11)
C7 C6 O1 C5 -178.2(8)
C4 C5 O1 C6 -7.1(12)
N3 C12 O2 C13 6.7(10)
C11 C12 O2 C13 -172.7(7)
C14 C13 O2 C12 -13.7(9)
N4 C23 O3 C22 -8.3(10)
C24 C23 O3 C22 175.9(7)
C21 C22 O3 C23 16.8(8)
N6 C29 O4 C30 9.5(11)
C28 C29 O4 C30 -172.7(7)
C31 C30 O4 C29 -17.4(10)
N7 C42 O11 C41 6.0(13)
C43 C42 O11 C41 -174.4(10)
C40 C41 O11 C42 -9.6(14)
N9 C48 O12 C49 3.7(10)
C47 C48 O12 C49 -177.7(7)
C50 C49 O12 C48 -11.9(9)
N12 C59 O13 C58 -7.2(10)
C60 C59 O13 C58 178.6(7)
C57 C58 O13 C59 16.3(9)
N10 C65 O14 C66 11.2(11)
C64 C65 O14 C66 -170.6(8)
C67 C66 O14 C65 -20.0(10)
Ag1 O5 S1 O7 -125.9(7)
Ag1 O5 S1 O6 -1.1(11)
Ag1 O5 S1 C35 112.9(8)
F3 C35 S1 O7 50.7(18)
F2 C35 S1 O7 -81.8(15)
F1 C35 S1 O7 173.4(11)
F3 C35 S1 O6 -58.6(18)
F2 C35 S1 O6 168.8(16)
F1 C35 S1 O6 64.0(14)
F3 C35 S1 O5 -179.8(14)
F2 C35 S1 O5 47.7(16)
F1 C35 S1 O5 -57.1(14)
F6 C36 S2 O8 170.9(17)
F4 C36 S2 O8 -44.2(16)
F5 C36 S2 O8 63.7(10)
F6 C36 S2 O10 34.7(18)
F4 C36 S2 O10 179.6(13)
F5 C36 S2 O10 -72.5(9)
F6 C36 S2 O9 -76.2(17)
F4 C36 S2 O9 68.7(15)
F5 C36 S2 O9 176.6(9)
Ag3 O15 S3 O17 -134.2(7)
Ag3 O15 S3 O16 2.4(8)
Ag3 O15 S3 C71 113.0(6)
F8 C71 S3 O17 -62.7(9)
F9 C71 S3 O17 179.1(9)
F7 C71 S3 O17 59.9(9)
F8 C71 S3 O16 176.9(8)
F9 C71 S3 O16 58.7(10)
F7 C71 S3 O16 -60.5(8)
F8 C71 S3 O15 57.8(9)
F9 C71 S3 O15 -60.4(10)
F7 C71 S3 O15 -179.6(7)
F11 C72 S4 O20 174.0(10)
F12 C72 S4 O20 -62.5(10)
F10 C72 S4 O20 56.7(9)
F11 C72 S4 O18 53.5(10)
F12 C72 S4 O18 177.0(8)
F10 C72 S4 O18 -63.9(8)
F11 C72 S4 O19 -65.6(10)
F12 C72 S4 O19 57.9(9)
F10 C72 S4 O19 177.0(7)
